data_7111344
loop_
_publ_author_name
'Haberhauer, Gebhard'
'Oeser, Thomas'
'Rominger, Frank'

_publ_section_title
;
 A C3-symmetric molecular scaffold for the construction of large receptors
;
_journal_issue 18
_journal_name_full 'Chemical Communications'
_journal_page_first 2044
_journal_page_last 2045
_journal_paper_doi 10.1039/b406335j
_journal_year 2004
_chemical_formula_sum 'C71 H79 Cl4 N15 O6'
_chemical_formula_weight 1380.29
_chemical_name_systematic
;
(2e and phloroglucinol)
;
_space_group_IT_number 146
_symmetry_cell_setting rhombohedral
_symmetry_space_group_name_Hall 'R 3'
_symmetry_space_group_name_H-M 'R 3 :H'
_atom_sites_solution_hydrogens geom
_atom_sites_solution_primary direct
_atom_sites_solution_secondary difmap
_audit_creation_method SHELXL-97
_cell_angle_alpha 90.00
_cell_angle_beta 90.00
_cell_angle_gamma 120.00
_cell_formula_units_Z 3
_cell_length_a 12.9951(5)
_cell_length_b 12.9951(5)
_cell_length_c 40.694(3)
_cell_measurement_reflns_used 6680
_cell_measurement_temperature 100(2)
_cell_measurement_theta_max 28.32
_cell_measurement_theta_min 2.70
_cell_volume 5951.4(5)
_computing_cell_refinement 'Bruker SMART'
_computing_data_collection 'Bruker SMART'
_computing_data_reduction 'Bruker SAINT'
_computing_molecular_graphics 'Bruker SHELXTL'
_computing_publication_material 'Bruker SHELXTL'
_computing_structure_refinement 'SHELXL-97 (Sheldrick, 1997)'
_computing_structure_solution 'SHELXS-97 (Sheldrick, 1990)'
_diffrn_ambient_temperature 100(2)
_diffrn_measured_fraction_theta_full 0.991
_diffrn_measured_fraction_theta_max 0.991
_diffrn_measurement_device_type 'CCD area detector'
_diffrn_measurement_method 'phi and omega scans'
_diffrn_radiation_monochromator graphite
_diffrn_radiation_source 'fine-focus sealed tube'
_diffrn_radiation_type MoK\a
_diffrn_radiation_wavelength 0.71073
_diffrn_reflns_av_R_equivalents 0.0323
_diffrn_reflns_av_sigmaI/netI 0.0363
_diffrn_reflns_limit_h_max 17
_diffrn_reflns_limit_h_min -17
_diffrn_reflns_limit_k_max 17
_diffrn_reflns_limit_k_min -17
_diffrn_reflns_limit_l_max 54
_diffrn_reflns_limit_l_min -54
_diffrn_reflns_number 20311
_diffrn_reflns_theta_full 28.27
_diffrn_reflns_theta_max 28.27
_diffrn_reflns_theta_min 2.70
_exptl_absorpt_coefficient_mu 0.205
_exptl_absorpt_correction_T_max 0.9640
_exptl_absorpt_correction_T_min 0.9411
_exptl_absorpt_correction_type multi-scan
_exptl_crystal_colour colourless
_exptl_crystal_density_diffrn 1.155
_exptl_crystal_density_meas 0
_exptl_crystal_density_method 'not measured'
_exptl_crystal_description irregular
_exptl_crystal_F_000 2178
_exptl_crystal_size_max 0.30
_exptl_crystal_size_mid 0.20
_exptl_crystal_size_min 0.18
_refine_diff_density_max 1.012
_refine_diff_density_min -0.393
_refine_diff_density_rms 0.092
_refine_ls_abs_structure_details 'Flack H D (1983), Acta Cryst. A39, 876-881'
_refine_ls_abs_structure_Flack 0.13(11)
_refine_ls_extinction_method none
_refine_ls_goodness_of_fit_ref 1.095
_refine_ls_hydrogen_treatment mixed
_refine_ls_matrix_type full
_refine_ls_number_parameters 363
_refine_ls_number_reflns 6464
_refine_ls_number_restraints 1
_refine_ls_restrained_S_all 1.095
_refine_ls_R_factor_all 0.0767
_refine_ls_R_factor_gt 0.0728
_refine_ls_shift/su_max 0.002
_refine_ls_shift/su_mean 0.000
_refine_ls_structure_factor_coef Fsqd
_refine_ls_weighting_details 'calc w=1/[\s^2^(Fo^2^)+(0.1411P)^2^+4.9916P] where P=(Fo^2^+2Fc^2^)/3'
_refine_ls_weighting_scheme calc
_refine_ls_wR_factor_gt 0.1992
_refine_ls_wR_factor_ref 0.2040
_reflns_number_gt 6003
_reflns_number_total 6464
_reflns_threshold_expression >2sigma(I)
_cod_data_source_file b406335jsup1.cif
_cod_data_source_block gh28
_cod_depositor_comments
;
The following automatic conversions were performed:

'_symmetry_cell_setting' value 'Rhombohedral' changed to
'rhombohedral' according to
/home/saulius/struct/CIF-dictionaries/cif_core.dic dictionary named
'cif_core.dic' version 2.4.2 from 2011-04-26.

Automatic conversion script
Id: cif_fix_values 1891 2012-01-12 08:04:46Z andrius 
;
_cod_original_cell_volume 5951.5(6)
_cod_original_sg_symbol_H-M R3
_cod_database_code 7111344

loop_
_symmetry_equiv_pos_as_xyz
'x, y, z'
'-y, x-y, z'
'-x+y, -x, z'
'x+2/3, y+1/3, z+1/3'
'-y+2/3, x-y+1/3, z+1/3'
'-x+y+2/3, -x+1/3, z+1/3'
'x+1/3, y+2/3, z+2/3'
'-y+1/3, x-y+2/3, z+2/3'
'-x+y+1/3, -x+2/3, z+2/3'

loop_
_atom_site_label
_atom_site_type_symbol
_atom_site_fract_x
_atom_site_fract_y
_atom_site_fract_z
_atom_site_U_iso_or_equiv
_atom_site_adp_type
_atom_site_occupancy
_atom_site_symmetry_multiplicity
_atom_site_calc_flag
_atom_site_refinement_flags
O9 O 0.99876(17) 0.71457(18) 0.39167(5) 0.0288(4) Uani 1 1 d .
N3 N 0.69113(19) 0.53526(19) 0.41619(6) 0.0204(4) Uani 1 1 d .
N6 N 0.64407(18) 0.66177(18) 0.39420(5) 0.0193(4) Uani 1 1 d .
N9 N 0.90226(18) 0.54451(19) 0.42179(6) 0.0215(4) Uani 1 1 d .
N16 N 0.5781(3) 0.7988(2) 0.29315(7) 0.0348(6) Uani 1 1 d .
N25 N 0.5433(2) 0.6144(2) 0.22332(6) 0.0295(5) Uani 1 1 d .
C1 C 0.4794(2) 0.4791(2) 0.42265(6) 0.0202(5) Uani 1 1 d .
C2 C 0.6059(2) 0.5575(2) 0.41076(6) 0.0196(5) Uani 1 1 d .
C4 C 0.7906(2) 0.6286(2) 0.40167(6) 0.0199(5) Uani 1 1 d .
C5 C 0.7634(2) 0.7085(2) 0.38791(6) 0.0208(5) Uani 1 1 d .
C7 C 0.8357(3) 0.8222(3) 0.36991(9) 0.0329(6) Uani 1 1 d .
H7A H 0.9203 0.8491 0.3728 0.12(3) Uiso 1 1 calc R
H7B H 0.8186 0.8824 0.3786 0.045(11) Uiso 1 1 calc R
H7C H 0.8158 0.8099 0.3465 0.065(15) Uiso 1 1 calc R
C9 C 0.9070(2) 0.6343(2) 0.40394(6) 0.0208(5) Uani 1 1 d .
C10 C 0.4592(2) 0.5150(2) 0.45710(7) 0.0276(5) Uani 1 1 d .
H10 H 0.4907 0.6027 0.4568 0.026(8) Uiso 1 1 calc R
C11 C 0.5240(3) 0.4896(3) 0.48418(8) 0.0353(6) Uani 1 1 d .
H11A H 0.5157 0.5229 0.5050 0.048(12) Uiso 1 1 calc R
H11B H 0.6084 0.5258 0.4785 0.039(10) Uiso 1 1 calc R
H11C H 0.4897 0.4035 0.4865 0.049(12) Uiso 1 1 calc R
C12 C 0.3263(3) 0.4547(4) 0.46453(9) 0.0404(7) Uani 1 1 d .
H12A H 0.2924 0.3683 0.4646 0.068(16) Uiso 1 1 calc R
H12B H 0.2869 0.4766 0.4477 0.017(7) Uiso 1 1 calc R
H12C H 0.3144 0.4805 0.4861 0.10(2) Uiso 1 1 calc R
C13 C 0.5720(2) 0.7107(2) 0.38137(7) 0.0213(5) Uani 1 1 d .
H13A H 0.6086 0.7953 0.3878 0.035(10) Uiso 1 1 calc R
H13B H 0.4916 0.6674 0.3912 0.010(6) Uiso 1 1 calc R
C14 C 0.5616(2) 0.7009(2) 0.34450(7) 0.0226(5) Uani 1 1 d .
C15 C 0.5817(3) 0.7986(3) 0.32610(8) 0.0316(6) Uani 1 1 d .
H15 H 0.5991 0.8695 0.3374 0.045(12) Uiso 1 1 calc R
C17 C 0.5519(3) 0.6980(3) 0.27737(7) 0.0274(5) Uani 1 1 d .
C18 C 0.5304(3) 0.5958(3) 0.29376(7) 0.0324(6) Uani 1 1 d .
H18 H 0.5129 0.5260 0.2819 0.09(2) Uiso 1 1 calc R
C19 C 0.5346(3) 0.5968(2) 0.32765(7) 0.0285(6) Uani 1 1 d .
H19 H 0.5192 0.5274 0.3394 0.048(12) Uiso 1 1 calc R
C20 C 0.5534(3) 0.7062(3) 0.24094(7) 0.0313(6) Uani 1 1 d .
C21 C 0.5664(5) 0.8077(4) 0.22551(9) 0.0486(9) Uani 1 1 d .
H21 H 0.5746 0.8729 0.2381 0.076(18) Uiso 1 1 calc R
C22 C 0.5673(5) 0.8124(4) 0.19147(9) 0.0528(10) Uani 1 1 d .
H22 H 0.5775 0.8817 0.1807 0.040(11) Uiso 1 1 calc R
C23 C 0.5533(3) 0.7171(4) 0.17333(8) 0.0399(8) Uani 1 1 d .
C24 C 0.5438(3) 0.6219(3) 0.19048(8) 0.0353(7) Uani 1 1 d .
H24 H 0.5372 0.5566 0.1782 0.034(10) Uiso 1 1 calc R
C26 C 0.5487(5) 0.7153(5) 0.13622(9) 0.0542(11) Uani 1 1 d .
H26A H 0.5636 0.6531 0.1280 0.09(2) Uiso 1 1 calc R
H26B H 0.6095 0.7926 0.1277 0.064(15) Uiso 1 1 calc R
H26C H 0.4700 0.6990 0.1290 0.11(3) Uiso 1 1 calc R
H1 H 0.425(2) 0.482(2) 0.4070(7) 0.004(6) Uiso 1 1 d .
H9 H 0.835(3) 0.477(3) 0.4259(7) 0.010(6) Uiso 1 1 d .
O30 O 0.48312(19) 0.3806(2) 0.22872(6) 0.0337(5) Uani 1 1 d .
C31 C 0.5753(3) 0.3591(3) 0.22876(7) 0.0271(5) Uani 1 1 d .
C32 C 0.6935(3) 0.4520(2) 0.22865(7) 0.0271(5) Uani 1 1 d .
H32 H 0.7114 0.5324 0.2285 0.045(12) Uiso 1 1 calc R
H30 H 0.504(5) 0.459(5) 0.2285(12) 0.052(13) Uiso 1 1 d .
Cl1 Cl 0.37102(18) 0.23849(17) 0.30928(4) 0.0247(4) Uani 0.33 1 d P
Cl2 Cl 0.20895(19) 0.05398(17) 0.26432(7) 0.0392(6) Uani 0.33 1 d P
C41 C 0.2691(5) 0.2018(5) 0.27649(18) 0.0142(12) Uani 0.33 1 d P
H41A H 0.2041 0.2158 0.2834 0.017 Uiso 0.33 1 calc PR
H41B H 0.3101 0.2543 0.2576 0.017 Uiso 0.33 1 calc PR
Cl3 Cl 0.681(2) 0.3578(9) 0.35008(7) 0.075(3) Uani 0.33 1 d P
Cl4 Cl 0.4654(4) 0.2786(3) 0.31746(9) 0.0661(10) Uani 0.33 1 d P
C42 C 0.6178(16) 0.324(2) 0.3121(3) 0.070(5) Uani 0.33 1 d P
H42A H 0.6268 0.2581 0.3020 0.085 Uiso 0.33 1 d P
H42B H 0.6576 0.3934 0.2971 0.085 Uiso 0.33 1 d P

loop_
_atom_site_aniso_label
_atom_site_aniso_U_11
_atom_site_aniso_U_22
_atom_site_aniso_U_33
_atom_site_aniso_U_23
_atom_site_aniso_U_13
_atom_site_aniso_U_12
O9 0.0186(8) 0.0247(9) 0.0407(11) 0.0073(8) 0.0036(8) 0.0090(7)
N3 0.0193(9) 0.0171(9) 0.0252(10) -0.0009(7) 0.0000(8) 0.0094(8)
N6 0.0191(9) 0.0182(9) 0.0224(10) -0.0012(7) 0.0003(8) 0.0106(8)
N9 0.0151(9) 0.0179(9) 0.0301(11) 0.0000(8) 0.0026(8) 0.0071(8)
N16 0.0538(16) 0.0299(13) 0.0320(13) 0.0056(10) 0.0006(11) 0.0295(12)
N25 0.0317(12) 0.0347(13) 0.0257(11) -0.0005(9) -0.0004(9) 0.0194(10)
C1 0.0170(10) 0.0173(10) 0.0256(11) 0.0012(8) 0.0031(9) 0.0080(9)
C2 0.0209(11) 0.0160(10) 0.0222(11) -0.0007(8) 0.0026(9) 0.0094(9)
C4 0.0170(10) 0.0171(10) 0.0243(11) -0.0026(9) 0.0006(9) 0.0076(9)
C5 0.0181(11) 0.0178(11) 0.0241(11) 0.0007(9) 0.0019(9) 0.0071(9)
C7 0.0242(13) 0.0236(13) 0.0496(18) 0.0113(12) 0.0047(12) 0.0109(11)
C9 0.0194(11) 0.0185(11) 0.0241(11) -0.0020(9) -0.0007(9) 0.0094(9)
C10 0.0256(13) 0.0219(12) 0.0325(14) -0.0005(10) 0.0078(10) 0.0098(10)
C11 0.0337(15) 0.0382(16) 0.0308(14) -0.0034(12) 0.0014(12) 0.0155(13)
C12 0.0311(15) 0.051(2) 0.0426(18) 0.0019(14) 0.0117(13) 0.0231(15)
C13 0.0197(11) 0.0185(11) 0.0271(12) -0.0004(9) -0.0007(9) 0.0105(9)
C14 0.0201(11) 0.0214(11) 0.0267(12) -0.0004(9) -0.0015(9) 0.0105(9)
C15 0.0443(16) 0.0255(13) 0.0334(15) -0.0019(11) -0.0009(12) 0.0238(12)
C17 0.0317(14) 0.0285(13) 0.0273(13) 0.0002(10) -0.0011(10) 0.0191(11)
C18 0.0431(16) 0.0251(13) 0.0303(14) -0.0039(11) -0.0040(12) 0.0181(12)
C19 0.0373(15) 0.0194(12) 0.0286(13) 0.0024(10) -0.0006(11) 0.0140(11)
C20 0.0392(15) 0.0373(15) 0.0285(14) 0.0041(11) 0.0020(11) 0.0275(13)
C21 0.086(3) 0.051(2) 0.0328(17) 0.0080(14) 0.0043(17) 0.053(2)
C22 0.085(3) 0.067(3) 0.0392(19) 0.0181(17) 0.0136(19) 0.062(3)
C23 0.0435(18) 0.063(2) 0.0294(15) 0.0114(14) 0.0087(13) 0.0390(17)
C24 0.0370(16) 0.0424(17) 0.0302(15) 0.0011(12) 0.0052(12) 0.0225(14)
C26 0.072(3) 0.085(3) 0.0262(15) 0.0132(17) 0.0100(16) 0.055(3)
O30 0.0266(10) 0.0322(11) 0.0436(12) -0.0027(9) 0.0007(9) 0.0157(9)
C31 0.0315(14) 0.0308(14) 0.0212(11) 0.0013(10) 0.0016(10) 0.0173(12)
C32 0.0297(13) 0.0261(12) 0.0249(11) -0.0011(10) -0.0005(10) 0.0136(11)
Cl1 0.0293(9) 0.0280(9) 0.0174(7) 0.0062(6) 0.0059(7) 0.0148(8)
Cl2 0.0312(10) 0.0100(7) 0.0790(18) -0.0078(9) -0.0055(10) 0.0123(7)
C41 0.010(3) 0.007(3) 0.030(3) 0.007(2) 0.010(2) 0.007(2)
Cl3 0.091(3) 0.058(3) 0.0340(11) -0.011(3) 0.014(4) 0.007(2)
Cl4 0.102(3) 0.0460(15) 0.0582(18) 0.0137(13) 0.0328(19) 0.0425(19)
C42 0.085(14) 0.114(14) 0.034(5) 0.027(8) 0.016(6) 0.066(16)

loop_
_atom_type_symbol
_atom_type_description
_atom_type_scat_dispersion_real
_atom_type_scat_dispersion_imag
_atom_type_scat_source
C C 0.0033 0.0016 'International Tables Vol C Tables 4.2.6.8 and 6.1.1.4'
H H 0.0000 0.0000 'International Tables Vol C Tables 4.2.6.8 and 6.1.1.4'
N N 0.0061 0.0033 'International Tables Vol C Tables 4.2.6.8 and 6.1.1.4'
O O 0.0106 0.0060 'International Tables Vol C Tables 4.2.6.8 and 6.1.1.4'
Cl Cl 0.1484 0.1585 'International Tables Vol C Tables 4.2.6.8 and 6.1.1.4'

loop_
_geom_angle_atom_site_label_1
_geom_angle_atom_site_label_2
_geom_angle_atom_site_label_3
_geom_angle
_geom_angle_site_symmetry_1
_geom_angle_site_symmetry_3
C2 N3 C4 105.1(2) . .
C2 N6 C5 107.5(2) . .
C2 N6 C13 127.7(2) . .
C5 N6 C13 124.4(2) . .
C9 N9 C1 122.2(2) . 3_665
C9 N9 H9 123(2) . .
C1 N9 H9 109(2) 3_665 .
C17 N16 C15 117.9(2) . .
C24 N25 C20 118.3(3) . .
N9 C1 C2 107.17(19) 2_655 .
N9 C1 C10 112.1(2) 2_655 .
C2 C1 C10 112.2(2) . .
N9 C1 H1 105.3(16) 2_655 .
C2 C1 H1 109.5(16) . .
C10 C1 H1 110.2(16) . .
N3 C2 N6 112.2(2) . .
N3 C2 C1 123.8(2) . .
N6 C2 C1 124.0(2) . .
C5 C4 N3 110.8(2) . .
C5 C4 C9 129.1(2) . .
N3 C4 C9 120.0(2) . .
C4 C5 N6 104.4(2) . .
C4 C5 C7 132.7(2) . .
N6 C5 C7 122.8(2) . .
C5 C7 H7A 109.5 . .
C5 C7 H7B 109.5 . .
H7A C7 H7B 109.5 . .
C5 C7 H7C 109.5 . .
H7A C7 H7C 109.5 . .
H7B C7 H7C 109.5 . .
O9 C9 N9 123.9(2) . .
O9 C9 C4 123.4(2) . .
N9 C9 C4 112.7(2) . .
C11 C10 C12 110.6(3) . .
C11 C10 C1 113.3(2) . .
C12 C10 C1 110.2(2) . .
C11 C10 H10 107.5 . .
C12 C10 H10 107.5 . .
C1 C10 H10 107.5 . .
C10 C11 H11A 109.5 . .
C10 C11 H11B 109.5 . .
H11A C11 H11B 109.5 . .
C10 C11 H11C 109.5 . .
H11A C11 H11C 109.5 . .
H11B C11 H11C 109.5 . .
C10 C12 H12A 109.5 . .
C10 C12 H12B 109.5 . .
H12A C12 H12B 109.5 . .
C10 C12 H12C 109.5 . .
H12A C12 H12C 109.5 . .
H12B C12 H12C 109.5 . .
N6 C13 C14 111.6(2) . .
N6 C13 H13A 109.3 . .
C14 C13 H13A 109.3 . .
N6 C13 H13B 109.3 . .
C14 C13 H13B 109.3 . .
H13A C13 H13B 108.0 . .
C15 C14 C19 117.7(3) . .
C15 C14 C13 119.6(2) . .
C19 C14 C13 122.7(2) . .
N16 C15 C14 123.6(3) . .
N16 C15 H15 118.2 . .
C14 C15 H15 118.2 . .
N16 C17 C18 122.5(3) . .
N16 C17 C20 114.8(2) . .
C18 C17 C20 122.6(3) . .
C19 C18 C17 119.0(3) . .
C19 C18 H18 120.5 . .
C17 C18 H18 120.5 . .
C18 C19 C14 119.3(3) . .
C18 C19 H19 120.3 . .
C14 C19 H19 120.3 . .
N25 C20 C21 120.9(3) . .
N25 C20 C17 118.6(3) . .
C21 C20 C17 120.6(3) . .
C22 C21 C20 119.1(3) . .
C22 C21 H21 120.4 . .
C20 C21 H21 120.4 . .
C23 C22 C21 120.2(3) . .
C23 C22 H22 119.9 . .
C21 C22 H22 119.9 . .
C24 C23 C22 116.8(3) . .
C24 C23 C26 120.6(3) . .
C22 C23 C26 122.5(3) . .
N25 C24 C23 124.6(3) . .
N25 C24 H24 117.7 . .
C23 C24 H24 117.7 . .
C23 C26 H26A 109.5 . .
C23 C26 H26B 109.5 . .
H26A C26 H26B 109.5 . .
C23 C26 H26C 109.5 . .
H26A C26 H26C 109.5 . .
H26B C26 H26C 109.5 . .
C31 O30 H30 115(3) . .
O30 C31 C32 117.5(3) . 2_655
O30 C31 C32 121.4(3) . .
C32 C31 C32 121.1(3) 2_655 .
C31 C32 C31 118.9(3) 3_665 .
C31 C32 H32 120.6 3_665 .
C31 C32 H32 120.6 . .
Cl4 Cl1 C41 148.2(3) . .
Cl2 C41 Cl1 112.0(3) . .
Cl2 C41 H41A 109.2 . .
Cl1 C41 H41A 109.2 . .
Cl2 C41 H41B 109.2 . .
Cl1 C41 H41B 109.2 . .
H41A C41 H41B 107.9 . .
Cl3 Cl3 Cl3 60.000(6) 2_655 3_665
Cl3 Cl3 C42 101.7(8) 2_655 3_665
Cl3 Cl3 C42 97(2) 3_665 3_665
Cl3 Cl3 C42 67.1(15) 2_655 .
Cl3 Cl3 C42 87(2) 3_665 .
C42 Cl3 C42 35.7(9) 3_665 .
Cl3 Cl3 C42 77(2) 2_655 2_655
Cl3 Cl3 C42 62.6(8) 3_665 2_655
C42 Cl3 C42 35.1(9) 3_665 2_655
C42 Cl3 C42 34.2(8) . 2_655
Cl3 Cl3 Cl4 142(3) 2_655 3_665
Cl3 Cl3 Cl4 130(5) 3_665 3_665
C42 Cl3 Cl4 46.1(6) 3_665 3_665
C42 Cl3 Cl4 76.8(9) . 3_665
C42 Cl3 Cl4 79.1(7) 2_655 3_665
Cl1 Cl4 C42 154.3(6) . .
Cl1 Cl4 Cl3 161.7(5) . 2_655
C42 Cl4 Cl3 39.8(4) . 2_655
C42 C42 C42 60.000(8) 3_665 2_655
C42 C42 Cl3 81.3(7) 3_665 2_655
C42 C42 Cl3 78.8(8) 2_655 2_655
C42 C42 Cl3 65.5(7) 3_665 .
C42 C42 Cl3 75.0(12) 2_655 .
Cl3 C42 Cl3 16.3(6) 2_655 .
C42 C42 Cl3 70.8(11) 3_665 3_665
C42 C42 Cl3 63.7(6) 2_655 3_665
Cl3 C42 Cl3 15.7(4) 2_655 3_665
Cl3 C42 Cl3 16.0(4) . 3_665
C42 C42 Cl4 156(3) 3_665 .
C42 C42 Cl4 143(3) 2_655 .
Cl3 C42 Cl4 94.1(7) 2_655 .
Cl3 C42 Cl4 106.9(11) . .
Cl3 C42 Cl4 108.5(11) 3_665 .
C42 C42 H42A 93.6 3_665 .
C42 C42 H42A 40.7 2_655 .
Cl3 C42 H42A 106.5 2_655 .
Cl3 C42 H42A 109.9 . .
Cl3 C42 H42A 95.0 3_665 .
Cl4 C42 H42A 110.5 . .
C42 C42 H42B 56.1 3_665 .
C42 C42 H42B 101.7 2_655 .
Cl3 C42 H42B 126.4 2_655 .
Cl3 C42 H42B 111.1 . .
Cl3 C42 H42B 122.9 3_665 .
Cl4 C42 H42B 111.5 . .
H42A C42 H42B 107.0 . .

loop_
_geom_bond_atom_site_label_1
_geom_bond_atom_site_label_2
_geom_bond_distance
_geom_bond_site_symmetry_2
O9 C9 1.231(3) .
N3 C2 1.296(3) .
N3 C4 1.387(3) .
N6 C2 1.365(3) .
N6 C5 1.378(3) .
N6 C13 1.466(3) .
N9 C9 1.349(3) .
N9 C1 1.447(3) 3_665
N9 H9 0.89(3) .
N16 C17 1.341(4) .
N16 C15 1.342(4) .
N25 C24 1.340(4) .
N25 C20 1.341(4) .
C1 N9 1.447(3) 2_655
C1 C2 1.516(3) .
C1 C10 1.542(4) .
C1 H1 0.97(3) .
C4 C5 1.373(3) .
C4 C9 1.479(3) .
C5 C7 1.487(4) .
C7 H7A 0.9800 .
C7 H7B 0.9800 .
C7 H7C 0.9800 .
C10 C11 1.521(5) .
C10 C12 1.528(4) .
C10 H10 1.0000 .
C11 H11A 0.9800 .
C11 H11B 0.9800 .
C11 H11C 0.9800 .
C12 H12A 0.9800 .
C12 H12B 0.9800 .
C12 H12C 0.9800 .
C13 C14 1.506(4) .
C13 H13A 0.9900 .
C13 H13B 0.9900 .
C14 C15 1.382(4) .
C14 C19 1.396(4) .
C15 H15 0.9500 .
C17 C18 1.384(4) .
C17 C20 1.486(4) .
C18 C19 1.380(4) .
C18 H18 0.9500 .
C19 H19 0.9500 .
C20 C21 1.394(4) .
C21 C22 1.386(5) .
C21 H21 0.9500 .
C22 C23 1.374(6) .
C22 H22 0.9500 .
C23 C24 1.372(5) .
C23 C26 1.511(5) .
C24 H24 0.9500 .
C26 H26A 0.9800 .
C26 H26B 0.9800 .
C26 H26C 0.9800 .
O30 C31 1.360(4) .
O30 H30 0.91(6) .
C31 C32 1.385(4) 2_655
C31 C32 1.401(4) .
C32 C31 1.385(4) 3_665
C32 H32 0.9500 .
Cl1 Cl4 1.117(5) .
Cl1 C41 1.769(7) .
Cl2 C41 1.744(7) .
C41 H41A 0.9900 .
C41 H41B 0.9900 .
Cl3 Cl3 0.480(14) 2_655
Cl3 Cl3 0.480(13) 3_665
Cl3 C42 1.578(13) 3_665
Cl3 C42 1.702(18) .
Cl3 C42 1.741(16) 2_655
Cl3 Cl4 2.458(7) 3_665
Cl4 C42 1.774(16) .
Cl4 Cl3 2.458(7) 2_655
C42 C42 1.01(3) 3_665
C42 C42 1.01(3) 2_655
C42 Cl3 1.578(13) 2_655
C42 Cl3 1.741(16) 3_665
C42 H42A 1.0092 .
C42 H42B 0.9929 .

loop_
_geom_torsion_atom_site_label_1
_geom_torsion_atom_site_label_2
_geom_torsion_atom_site_label_3
_geom_torsion_atom_site_label_4
_geom_torsion
_geom_torsion_site_symmetry_1
_geom_torsion_site_symmetry_4
C4 N3 C2 N6 -1.6(3) . .
C4 N3 C2 C1 -179.3(2) . .
C5 N6 C2 N3 1.5(3) . .
C13 N6 C2 N3 174.3(2) . .
C5 N6 C2 C1 179.2(2) . .
C13 N6 C2 C1 -8.0(4) . .
N9 C1 C2 N3 -33.7(3) 2_655 .
C10 C1 C2 N3 89.8(3) . .
N9 C1 C2 N6 148.9(2) 2_655 .
C10 C1 C2 N6 -87.6(3) . .
C2 N3 C4 C5 1.1(3) . .
C2 N3 C4 C9 178.2(2) . .
N3 C4 C5 N6 -0.3(3) . .
C9 C4 C5 N6 -177.0(2) . .
N3 C4 C5 C7 179.5(3) . .
C9 C4 C5 C7 2.8(5) . .
C2 N6 C5 C4 -0.7(3) . .
C13 N6 C5 C4 -173.8(2) . .
C2 N6 C5 C7 179.5(3) . .
C13 N6 C5 C7 6.3(4) . .
C1 N9 C9 O9 -12.9(4) 3_665 .
C1 N9 C9 C4 169.2(2) 3_665 .
C5 C4 C9 O9 -3.5(4) . .
N3 C4 C9 O9 -179.9(2) . .
C5 C4 C9 N9 174.4(3) . .
N3 C4 C9 N9 -2.0(3) . .
N9 C1 C10 C11 51.7(3) 2_655 .
C2 C1 C10 C11 -69.0(3) . .
N9 C1 C10 C12 -72.8(3) 2_655 .
C2 C1 C10 C12 166.5(2) . .
C2 N6 C13 C14 -106.6(3) . .
C5 N6 C13 C14 65.2(3) . .
N6 C13 C14 C15 -132.0(3) . .
N6 C13 C14 C19 46.6(3) . .
C17 N16 C15 C14 0.9(5) . .
C19 C14 C15 N16 -0.9(5) . .
C13 C14 C15 N16 177.8(3) . .
C15 N16 C17 C18 -0.8(5) . .
C15 N16 C17 C20 -178.1(3) . .
N16 C17 C18 C19 0.7(5) . .
C20 C17 C18 C19 177.8(3) . .
C17 C18 C19 C14 -0.7(5) . .
C15 C14 C19 C18 0.7(4) . .
C13 C14 C19 C18 -177.9(3) . .
C24 N25 C20 C21 -1.3(5) . .
C24 N25 C20 C17 179.5(3) . .
N16 C17 C20 N25 171.5(3) . .
C18 C17 C20 N25 -5.7(5) . .
N16 C17 C20 C21 -7.7(5) . .
C18 C17 C20 C21 175.0(4) . .
N25 C20 C21 C22 0.9(6) . .
C17 C20 C21 C22 -179.9(4) . .
C20 C21 C22 C23 1.2(7) . .
C21 C22 C23 C24 -2.7(6) . .
C21 C22 C23 C26 177.6(4) . .
C20 N25 C24 C23 -0.4(5) . .
C22 C23 C24 N25 2.4(5) . .
C26 C23 C24 N25 -177.9(3) . .
O30 C31 C32 C31 179.89(18) . 3_665
C32 C31 C32 C31 -0.6(6) 2_655 3_665
Cl4 Cl1 C41 Cl2 97.5(6) . .
C41 Cl1 Cl4 C42 -24(2) . .
C41 Cl1 Cl4 Cl3 -155(2) . 2_655
Cl3 Cl3 C42 C42 -165(7) 2_655 3_665
Cl3 Cl3 C42 C42 -106(7) 3_665 3_665
C42 Cl3 C42 C42 -63.5(5) 2_655 3_665
Cl4 Cl3 C42 C42 26(3) 3_665 3_665
Cl3 Cl3 C42 C42 -102(7) 2_655 2_655
Cl3 Cl3 C42 C42 -43(6) 3_665 2_655
C42 Cl3 C42 C42 63.5(5) 3_665 2_655
Cl4 Cl3 C42 C42 90(2) 3_665 2_655
Cl3 Cl3 C42 Cl3 58.8(7) 3_665 2_655
C42 Cl3 C42 Cl3 165(7) 3_665 2_655
C42 Cl3 C42 Cl3 102(7) 2_655 2_655
Cl4 Cl3 C42 Cl3 -169(7) 3_665 2_655
Cl3 Cl3 C42 Cl3 -58.8(7) 2_655 3_665
C42 Cl3 C42 Cl3 106(7) 3_665 3_665
C42 Cl3 C42 Cl3 43(6) 2_655 3_665
Cl4 Cl3 C42 Cl3 133(6) 3_665 3_665
Cl3 Cl3 C42 Cl4 40(7) 2_655 .
Cl3 Cl3 C42 Cl4 98(6) 3_665 .
C42 Cl3 C42 Cl4 -155(4) 3_665 .
C42 Cl3 C42 Cl4 141(4) 2_655 .
Cl4 Cl3 C42 Cl4 -128.9(13) 3_665 .
Cl1 Cl4 C42 C42 124.1(10) . 3_665
Cl3 Cl4 C42 C42 -78(2) 2_655 3_665
Cl1 Cl4 C42 C42 -81.2(12) . 2_655
Cl3 Cl4 C42 C42 76.9(13) 2_655 2_655
Cl1 Cl4 C42 Cl3 -158.1(15) . 2_655
Cl1 Cl4 C42 Cl3 -168.5(10) . .
Cl3 Cl4 C42 Cl3 -10.3(18) 2_655 .
Cl1 Cl4 C42 Cl3 -151.8(10) . 3_665
Cl3 Cl4 C42 Cl3 6.4(17) 2_655 3_665
